data_7225608
loop_
_publ_author_name
'Bhattacharya, Biswajit'
'Maity, Dilip Kumar'
'Layek, Animesh'
'Jahiruddin, Sk'
'Halder, Arijit'
'Dey, Arka'
'Ghosh, Saheli'
'Chowdhury, Chandra'
'Datta, Ayan'
'Ray, Partha Pratim'
'Ghoshal, Debajyoti'

_publ_section_title
;
 Multifunctional mixed ligand metal organic frameworks: X-ray structure,
 adsorption, luminescence and electrical conductivity with theoretical
 correlation
;
_journal_issue 30
_journal_name_full CrystEngComm
_journal_page_first 5754
_journal_paper_doi 10.1039/C6CE01173J
_journal_volume 18
_journal_year 2016
_chemical_formula_sum 'C15 H15 N2 O7 Zn'
_chemical_formula_weight 400.66
_chemical_name_systematic
;
 ?
;
_space_group_IT_number 2
_symmetry_cell_setting triclinic
_symmetry_space_group_name_Hall '-P 1'
_symmetry_space_group_name_H-M 'P -1'
_atom_sites_solution_hydrogens geom
_atom_sites_solution_primary direct
_atom_sites_solution_secondary difmap
_audit_creation_method SHELXL-97
_audit_update_record
;
2016-02-20 deposited with the CCDC.
2016-06-17 downloaded from the CCDC.
;
_cell_angle_alpha 97.7150(10)
_cell_angle_beta 108.1040(10)
_cell_angle_gamma 113.1750(10)
_cell_formula_units_Z 2
_cell_length_a 8.03660(10)
_cell_length_b 9.3162(2)
_cell_length_c 12.3132(2)
_cell_measurement_reflns_used 250
_cell_measurement_temperature 298(2)
_cell_measurement_theta_max 27.6
_cell_measurement_theta_min 1.8
_cell_volume 770.05(3)
_computing_cell_refinement 'SMART APEX II'
_computing_data_collection 'SMART APEX II (Bruker,2010)'
_computing_data_reduction 'SAINT (Bruker,2000)'
_computing_molecular_graphics 'Ortep-3v2 for windows (Farrugia, 1997)'
_computing_publication_material 'PLATON (Spek, 2008)'
_computing_structure_refinement 'SHELXL-97 (Sheldrick, 2008)'
_computing_structure_solution 'SHELXS-97 (Sheldrick, 2008)'
_diffrn_ambient_temperature 298(2)
_diffrn_measured_fraction_theta_full 0.996
_diffrn_measured_fraction_theta_max 0.996
_diffrn_measurement_device_type 'CCD area detector'
_diffrn_measurement_method 'phi and omega scans'
_diffrn_radiation_monochromator graphite
_diffrn_radiation_source 'fine-focus sealed tube'
_diffrn_radiation_type MoK\a
_diffrn_radiation_wavelength 0.71073
_diffrn_reflns_av_R_equivalents 0.0210
_diffrn_reflns_av_sigmaI/netI 0.0197
_diffrn_reflns_limit_h_max 10
_diffrn_reflns_limit_h_min -10
_diffrn_reflns_limit_k_max 12
_diffrn_reflns_limit_k_min -12
_diffrn_reflns_limit_l_max 16
_diffrn_reflns_limit_l_min -15
_diffrn_reflns_number 13132
_diffrn_reflns_theta_full 27.62
_diffrn_reflns_theta_max 27.62
_diffrn_reflns_theta_min 1.82
_exptl_absorpt_coefficient_mu 1.638
_exptl_absorpt_correction_T_max 0.9567
_exptl_absorpt_correction_T_min 0.8689
_exptl_absorpt_correction_type multi-scan
_exptl_absorpt_process_details
;
'XPREP' - A PROGRAM DATA PREPARATION & RECIPROCAL 
SPACE EXPLORATION,
Bruker Analytical X-ray Systems, 1997
;
_exptl_crystal_colour Orange
_exptl_crystal_density_diffrn 1.728
_exptl_crystal_density_method 'not measured'
_exptl_crystal_description Block
_exptl_crystal_F_000 410
_exptl_crystal_size_max 0.20
_exptl_crystal_size_mid 0.10
_exptl_crystal_size_min 0.10
_refine_diff_density_max 0.739
_refine_diff_density_min -0.737
_refine_diff_density_rms 0.088
_refine_ls_extinction_method none
_refine_ls_goodness_of_fit_ref 1.075
_refine_ls_hydrogen_treatment mixed
_refine_ls_matrix_type full
_refine_ls_number_parameters 229
_refine_ls_number_reflns 3565
_refine_ls_number_restraints 0
_refine_ls_restrained_S_all 1.075
_refine_ls_R_factor_all 0.0421
_refine_ls_R_factor_gt 0.0377
_refine_ls_shift/su_max 0.007
_refine_ls_shift/su_mean 0.000
_refine_ls_structure_factor_coef Fsqd
_refine_ls_weighting_details 'calc w=1/[\s^2^(Fo^2^)+(0.0679P)^2^+0.5170P] where P=(Fo^2^+2Fc^2^)/3'
_refine_ls_weighting_scheme calc
_refine_ls_wR_factor_gt 0.1092
_refine_ls_wR_factor_ref 0.1124
_reflns_number_gt 3182
_reflns_number_total 3565
_reflns_threshold_expression >2\s(I)
_cod_data_source_file c6ce01173j2.cif
_cod_data_source_block DG2
_cod_depositor_comments
;
The following automatic conversions were performed:

'_symmetry_cell_setting' value 'Triclinic' changed to 'triclinic'
according to
/usr/data/users/saulius/crontab/automatic-downloads/rss-feeds/RSC/lib/dictionaries/cif_core.dic
dictionary named 'cif_core.dic' version 2.4.2 from 2011-04-26.

Automatic conversion script
Id: cif_fix_values 4268 2015-11-12 08:31:59Z antanas 

 Adding full bibliography for 7225607--7225608.cif.
;
_cod_original_cell_volume 770.05(2)
_cod_original_sg_symbol_H-M P-1
_cod_database_code 7225608

loop_
_symmetry_equiv_pos_as_xyz
'x, y, z'
'-x, -y, -z'

loop_
_atom_site_label
_atom_site_type_symbol
_atom_site_fract_x
_atom_site_fract_y
_atom_site_fract_z
_atom_site_U_iso_or_equiv
_atom_site_adp_type
_atom_site_occupancy
_atom_site_symmetry_multiplicity
_atom_site_calc_flag
_atom_site_refinement_flags
C1 C 0.4321(4) 0.5715(3) 0.3166(2) 0.0354(5) Uani 1 1 d .
H1 H 0.3817 0.5171 0.3660 0.042 Uiso 1 1 calc R
C1S C 0.9226(16) 0.8794(16) 0.7110(12) 0.214(6) Uani 1 1 d .
H1S1 H 1.0443 0.9454 0.7035 0.257 Uiso 1 1 calc R
H1S2 H 0.9364 0.7839 0.7251 0.257 Uiso 1 1 calc R
C2 C 0.3976(4) 0.4812(3) 0.2064(2) 0.0383(6) Uani 1 1 d .
H2 H 0.3217 0.3683 0.1808 0.046 Uiso 1 1 calc R
C2S C 1.0000(12) 0.9694(12) 0.8463(6) 0.156(4) Uani 1 1 d .
H1S3 H 1.1337 0.9895 0.8866 0.235 Uiso 1 1 calc R
H1S4 H 0.9187 0.9027 0.8811 0.235 Uiso 1 1 calc R
H1S5 H 0.9950 1.0714 0.8546 0.235 Uiso 1 1 calc R
C3 C 0.4782(4) 0.5619(3) 0.1349(2) 0.0359(5) Uani 1 1 d .
C4 C 0.5801(6) 0.7294(4) 0.1728(3) 0.0548(8) Uani 1 1 d .
H4 H 0.6315 0.7864 0.1249 0.066 Uiso 1 1 calc R
C5 C 0.6049(5) 0.8116(4) 0.2830(3) 0.0502(8) Uani 1 1 d .
H5 H 0.6728 0.9251 0.3081 0.060 Uiso 1 1 calc R
C6 C 0.3955(4) 0.7416(3) 0.6635(2) 0.0314(5) Uani 1 1 d .
C7 C 0.2455(3) 0.6201(3) 0.6971(2) 0.0255(4) Uani 1 1 d .
C8 C 0.2336(3) 0.6664(3) 0.8050(2) 0.0309(5) Uani 1 1 d .
H13 H 0.3144 0.7731 0.8545 0.037 Uiso 1 1 calc R
C9 C 0.1020(4) 0.5544(3) 0.8391(2) 0.0308(5) Uani 1 1 d .
C10 C -0.0208(3) 0.3956(3) 0.7649(2) 0.0278(5) Uani 1 1 d .
H15 H -0.1105 0.3205 0.7874 0.033 Uiso 1 1 calc R
C11 C -0.0086(3) 0.3497(3) 0.6564(2) 0.0240(4) Uani 1 1 d .
C12 C -0.1380(3) 0.1790(3) 0.5742(2) 0.0272(5) Uani 1 1 d .
C13 C 0.1249(3) 0.4614(3) 0.6225(2) 0.0252(4) Uani 1 1 d .
H18 H 0.1334 0.4301 0.5502 0.030 Uiso 1 1 calc R
N1 N 0.5351(3) 0.7341(3) 0.35495(19) 0.0325(4) Uani 1 1 d .
N2 N 0.4454(4) 0.4627(3) 0.0235(2) 0.0424(5) Uani 1 1 d .
O1 O 0.3953(2) 0.6939(2) 0.56224(16) 0.0332(4) Uani 1 1 d .
O1S O 0.8259(3) 0.8154(3) 0.6016(2) 0.0463(5) Uani 1 1 d .
O2 O 0.5141(4) 0.8785(3) 0.7343(2) 0.0626(7) Uani 1 1 d .
O1W O 0.7089(13) 1.0634(6) 0.9597(4) 0.191(3) Uani 1 1 d G
H2WA H 0.8120 1.0630 0.9551 0.287 Uiso 1 1 d G
H2WB H 0.6177 1.0265 0.8901 0.287 Uiso 1 1 d G
O3 O -0.0928(3) 0.1257(2) 0.49685(19) 0.0421(5) Uani 1 1 d .
O4 O -0.2952(2) 0.0931(2) 0.58959(17) 0.0321(4) Uani 1 1 d .
O5 O 0.0944(3) 0.6026(2) 0.94677(18) 0.0481(5) Uani 1 1 d .
H5A H 0.1748 0.6990 0.9802 0.072 Uiso 1 1 calc R
Zn1 Zn 0.58704(4) 0.85703(3) 0.52119(3) 0.03367(12) Uani 1 1 d .

loop_
_atom_site_aniso_label
_atom_site_aniso_U_11
_atom_site_aniso_U_22
_atom_site_aniso_U_33
_atom_site_aniso_U_23
_atom_site_aniso_U_13
_atom_site_aniso_U_12
C1 0.0439(13) 0.0315(12) 0.0311(13) 0.0056(10) 0.0201(11) 0.0150(11)
C1S 0.169(9) 0.320(17) 0.276(16) 0.188(15) 0.142(11) 0.154(11)
C2 0.0456(14) 0.0293(12) 0.0330(13) 0.0002(10) 0.0141(11) 0.0148(11)
C2S 0.140(6) 0.202(9) 0.073(4) 0.008(5) 0.048(4) 0.033(6)
C3 0.0407(13) 0.0369(13) 0.0249(12) 0.0000(10) 0.0121(10) 0.0166(11)
C4 0.080(2) 0.0375(15) 0.0374(16) 0.0043(13) 0.0366(16) 0.0099(15)
C5 0.071(2) 0.0281(13) 0.0400(16) 0.0000(12) 0.0337(15) 0.0059(13)
C6 0.0321(11) 0.0233(11) 0.0342(13) 0.0078(9) 0.0193(10) 0.0039(9)
C7 0.0244(9) 0.0205(10) 0.0268(11) 0.0064(8) 0.0132(8) 0.0039(8)
C8 0.0320(11) 0.0202(10) 0.0295(12) 0.0005(9) 0.0151(9) 0.0017(9)
C9 0.0326(11) 0.0277(12) 0.0250(11) 0.0038(9) 0.0152(9) 0.0057(9)
C10 0.0276(10) 0.0234(11) 0.0274(11) 0.0061(9) 0.0155(9) 0.0042(8)
C11 0.0217(9) 0.0205(10) 0.0252(11) 0.0039(8) 0.0110(8) 0.0052(8)
C12 0.0248(10) 0.0200(10) 0.0314(12) 0.0037(9) 0.0135(9) 0.0049(8)
C13 0.0244(9) 0.0227(10) 0.0258(11) 0.0052(8) 0.0134(8) 0.0065(8)
N1 0.0359(10) 0.0297(10) 0.0296(11) 0.0013(8) 0.0169(9) 0.0124(8)
N2 0.0533(14) 0.0402(13) 0.0273(12) 0.0000(9) 0.0157(10) 0.0191(11)
O1 0.0343(8) 0.0279(8) 0.0341(9) 0.0088(7) 0.0219(7) 0.0051(7)
O1S 0.0406(10) 0.0510(12) 0.0464(12) 0.0117(10) 0.0234(9) 0.0166(9)
O2 0.0696(15) 0.0288(10) 0.0536(14) -0.0040(9) 0.0382(12) -0.0163(10)
O1W 0.321(8) 0.067(2) 0.063(2) -0.018(2) 0.011(4) 0.036(4)
O3 0.0388(10) 0.0295(9) 0.0479(11) -0.0055(8) 0.0286(9) 0.0030(8)
O4 0.0294(8) 0.0193(8) 0.0407(10) 0.0013(7) 0.0219(7) 0.0010(6)
O5 0.0605(12) 0.0336(10) 0.0316(10) -0.0039(8) 0.0296(9) -0.0002(9)
Zn1 0.04112(19) 0.01864(16) 0.03485(19) 0.00019(12) 0.02703(14) 0.00116(12)

loop_
_atom_type_symbol
_atom_type_description
_atom_type_scat_dispersion_real
_atom_type_scat_dispersion_imag
_atom_type_scat_source
C C 0.0033 0.0016 'International Tables Vol C Tables 4.2.6.8 and 6.1.1.4'
H H 0.0000 0.0000 'International Tables Vol C Tables 4.2.6.8 and 6.1.1.4'
N N 0.0061 0.0033 'International Tables Vol C Tables 4.2.6.8 and 6.1.1.4'
O O 0.0106 0.0060 'International Tables Vol C Tables 4.2.6.8 and 6.1.1.4'
Zn Zn 0.2839 1.4301 'International Tables Vol C Tables 4.2.6.8 and 6.1.1.4'

loop_
_geom_angle_atom_site_label_1
_geom_angle_atom_site_label_2
_geom_angle_atom_site_label_3
_geom_angle
_geom_angle_site_symmetry_1
_geom_angle_site_symmetry_3
N1 C1 C2 122.4(3) . .
O1S C1S C2S 165.5(9) . .
C1 C2 C3 118.7(3) . .
C4 C3 C2 119.0(2) . .
C4 C3 N2 124.2(3) . .
C2 C3 N2 116.7(2) . .
C3 C4 C5 119.0(3) . .
N1 C5 C4 122.3(3) . .
O2 C6 O1 123.0(2) . .
O2 C6 C7 120.3(2) . .
O1 C6 C7 116.7(2) . .
C8 C7 C13 120.2(2) . .
C8 C7 C6 119.5(2) . .
C13 C7 C6 120.2(2) . .
C9 C8 C7 120.2(2) . .
O5 C9 C8 119.1(2) . .
O5 C9 C10 120.7(2) . .
C8 C9 C10 120.2(2) . .
C9 C10 C11 119.4(2) . .
C13 C11 C10 120.5(2) . .
C13 C11 C12 118.6(2) . .
C10 C11 C12 120.88(19) . .
O3 C12 O4 122.7(2) . .
O3 C12 C11 120.5(2) . .
O4 C12 C11 116.8(2) . .
C11 C13 C7 119.5(2) . .
C1 N1 C5 118.5(2) . .
C1 N1 Zn1 119.76(18) . .
C5 N1 Zn1 121.74(18) . .
N2 N2 C3 113.1(3) 2_665 .
C6 O1 Zn1 115.10(15) . .
C1S O1S Zn1 118.0(5) . .
C12 O4 Zn1 115.77(15) . 1_445
O1 Zn1 O4 125.35(7) . 1_665
O1 Zn1 N1 102.40(8) . .
O4 Zn1 N1 127.26(8) 1_665 .
O1 Zn1 O1S 97.88(8) . .
O4 Zn1 O1S 100.80(9) 1_665 .
N1 Zn1 O1S 92.56(9) . .

loop_
_geom_bond_atom_site_label_1
_geom_bond_atom_site_label_2
_geom_bond_distance
_geom_bond_site_symmetry_2
C1 N1 1.335(3) .
C1 C2 1.379(4) .
C1S O1S 1.242(14) .
C1S C2S 1.561(14) .
C2 C3 1.381(4) .
C3 C4 1.373(4) .
C3 N2 1.431(3) .
C4 C5 1.378(4) .
C5 N1 1.336(4) .
C6 O2 1.234(3) .
C6 O1 1.266(3) .
C6 C7 1.506(3) .
C7 C8 1.384(3) .
C7 C13 1.387(3) .
C8 C9 1.382(3) .
C9 O5 1.369(3) .
C9 C10 1.387(3) .
C10 C11 1.392(3) .
C11 C13 1.387(3) .
C11 C12 1.499(3) .
C12 O3 1.231(3) .
C12 O4 1.291(3) .
N1 Zn1 2.034(2) .
N2 N2 1.238(5) 2_665
O1 Zn1 1.9455(16) .
O1S Zn1 2.079(2) .
O4 Zn1 1.9519(17) 1_445
Zn1 O4 1.9519(17) 1_665
